data_4346245
loop_
_publ_author_name
'Pal, Shiv'
'Kathewad, Neha'
'Pant, Rakesh'
'Khan, Shabana'

_publ_section_title
;
 Synthesis, Characterization, and Luminescence Studies of Gold(I)
 Complexes with PNP- and PNB-Based Ligand Systems.
;
_journal_issue 21
_journal_name_full 'Inorganic chemistry'
_journal_page_first 10172
_journal_page_last 10183
_journal_paper_doi 10.1021/acs.inorgchem.5b01046
_journal_volume 54
_journal_year 2015
_chemical_formula_moiety ' C36 H37 Au Cl N P2, C H2 Cl2'
_chemical_formula_sum 'C37 H39 Au Cl3 N P2'
_chemical_formula_weight 862.95
_space_group_crystal_system monoclinic
_space_group_IT_number 15
_space_group_name_Hall '-C 2yc'
_space_group_name_H-M_alt 'C 1 2/c 1'
_atom_sites_solution_hydrogens geom
_audit_creation_method SHELXL-2014/6
_cell_angle_alpha 90
_cell_angle_beta 99.789(5)
_cell_angle_gamma 90
_cell_formula_units_Z 16
_cell_length_a 30.781(4)
_cell_length_b 10.6267(14)
_cell_length_c 43.893(6)
_cell_measurement_reflns_used 9789
_cell_measurement_temperature 100(2)
_cell_measurement_theta_max 25.20
_cell_measurement_theta_min 2.189
_cell_volume 14148(3)
_computing_cell_refinement 'APEX2 (Bruker, 2013); SAINT (Bruker,2013)'
_computing_data_collection 'GIS (Bruker)'
_computing_data_reduction 'SAINT (Bruker, 2013); XPREP (Sheldrick,2013)'
_computing_molecular_graphics 'Jmol (Jmol.org, 2013)'
_computing_publication_material 'APEX2 (Bruker, 2013)'
_computing_structure_refinement 'SHELXL-2014/6 (Sheldrick, 2014)'
_diffrn_ambient_temperature 100(2)
_diffrn_measured_fraction_theta_full 0.996
_diffrn_measured_fraction_theta_max 0.996
_diffrn_measurement_device_type 'Bruker SMART X2S benchtop diffractometer'
_diffrn_measurement_method '\w scans'
_diffrn_radiation_type MoK\a
_diffrn_radiation_wavelength 0.71073
_diffrn_reflns_av_R_equivalents 0.0525
_diffrn_reflns_av_unetI/netI 0.0351
_diffrn_reflns_Laue_measured_fraction_full 0.996
_diffrn_reflns_Laue_measured_fraction_max 0.996
_diffrn_reflns_limit_h_max 30
_diffrn_reflns_limit_h_min -36
_diffrn_reflns_limit_k_max 10
_diffrn_reflns_limit_k_min -12
_diffrn_reflns_limit_l_max 52
_diffrn_reflns_limit_l_min -52
_diffrn_reflns_number 82928
_diffrn_reflns_point_group_measured_fraction_full 0.996
_diffrn_reflns_point_group_measured_fraction_max 0.996
_diffrn_reflns_theta_full 25.242
_diffrn_reflns_theta_max 25.243
_diffrn_reflns_theta_min 1.766
_exptl_absorpt_coefficient_mu 4.503
_exptl_absorpt_correction_type multi-scan
_exptl_absorpt_process_details 'Sheldrick, G. M. (2012) SADABS. Bruker AXS Inc., Madison, Wisconsin, USA.'
_exptl_crystal_colour colorless
_exptl_crystal_density_diffrn 1.620
_exptl_crystal_description needle
_exptl_crystal_F_000 6848
_exptl_crystal_size_max 0.1
_exptl_crystal_size_mid 0.1
_exptl_crystal_size_min 0.1
_exptl_transmission_factor_max 0.7452
_exptl_transmission_factor_min 0.6210
_refine_diff_density_max 1.076
_refine_diff_density_min -1.534
_refine_diff_density_rms 0.134
_refine_ls_extinction_coef 0.000109(12)
_refine_ls_extinction_expression Fc^*^=kFc[1+0.001xFc^2^\l^3^/sin(2\q)]^-1/4^
_refine_ls_extinction_method SHELXL
_refine_ls_goodness_of_fit_ref 0.923
_refine_ls_hydrogen_treatment constr
_refine_ls_matrix_type full
_refine_ls_number_parameters 803
_refine_ls_number_reflns 12756
_refine_ls_number_restraints 0
_refine_ls_restrained_S_all 0.923
_refine_ls_R_factor_all 0.0373
_refine_ls_R_factor_gt 0.0319
_refine_ls_shift/su_max 0.003
_refine_ls_shift/su_mean 0.000
_refine_ls_structure_factor_coef Fsqd
_refine_ls_weighting_details 'w=1/[\s^2^(Fo^2^)+(0.1000P)^2^+0.6276P] where P=(Fo^2^+2Fc^2^)/3'
_refine_ls_weighting_scheme calc
_refine_ls_wR_factor_gt 0.1098
_refine_ls_wR_factor_ref 0.1152
_reflns_Friedel_coverage 0.000
_reflns_number_gt 11438
_reflns_number_total 12756
_reflns_threshold_expression 'I > 2\s(I)'
_cod_data_source_file ic5b01046_si_002.cif
_cod_data_source_block 2
_cod_original_sg_symbol_H-M 'C 2/c'
_cod_database_code 4346245
_shelx_space_group_comment
;
The symmetry employed for this shelxl refinement is uniquely defined
by the following loop, which should always be used as a source of
symmetry information in preference to the above space-group names.
They are only intended as comments.
;
_shelxl_version_number 2014/6

loop_
_space_group_symop_operation_xyz
'x, y, z'
'-x, y, -z+1/2'
'x+1/2, y+1/2, z'
'-x+1/2, y+1/2, -z+1/2'
'-x, -y, -z'
'x, -y, z-1/2'
'-x+1/2, -y+1/2, -z'
'x+1/2, -y+1/2, z-1/2'

loop_
_atom_site_label
_atom_site_type_symbol
_atom_site_fract_x
_atom_site_fract_y
_atom_site_fract_z
_atom_site_U_iso_or_equiv
_atom_site_adp_type
_atom_site_occupancy
_atom_site_site_symmetry_order
_atom_site_calc_flag
_atom_site_refinement_flags_posn
_atom_site_refinement_flags_adp
_atom_site_refinement_flags_occupancy
Au1 Au 0.62761(2) 0.55528(2) 0.37991(2) 0.01163(8) Uani 1 1 d . . .
Au2 Au 0.87707(2) 0.57057(2) 0.29078(2) 0.01299(8) Uani 1 1 d . . .
P3 P 0.89246(4) 0.37092(10) 0.30419(2) 0.0109(2) Uani 1 1 d . . .
Cl1 Cl 0.65378(4) 0.75475(11) 0.37540(3) 0.0214(3) Uani 1 1 d . . .
P1 P 0.59824(3) 0.36374(10) 0.38106(2) 0.0104(2) Uani 1 1 d . . .
P4 P 0.87027(3) 0.16955(10) 0.34528(2) 0.0106(2) Uani 1 1 d . . .
P2 P 0.57626(4) 0.16618(11) 0.42353(2) 0.0115(2) Uani 1 1 d . . .
Cl2 Cl 0.86614(4) 0.77773(10) 0.27773(2) 0.0222(3) Uani 1 1 d . . .
Cl4 Cl 0.74015(4) 0.66775(12) 0.44086(3) 0.0326(3) Uani 1 1 d . . .
Cl3 Cl 0.80838(4) 0.84828(13) 0.43174(3) 0.0350(3) Uani 1 1 d . . .
Cl5 Cl 0.50865(7) 0.47096(18) 0.28364(4) 0.0613(5) Uani 1 1 d . . .
Cl6 Cl 0.01215(7) 0.55488(17) 0.28335(4) 0.0602(5) Uani 1 1 d . . .
N1 N 0.60296(11) 0.3079(3) 0.41769(8) 0.0108(8) Uani 1 1 d . . .
N2 N 0.85784(11) 0.3166(3) 0.32739(8) 0.0104(8) Uani 1 1 d . . .
C1 C 0.51812(15) 0.2741(5) 0.34655(11) 0.0196(10) Uani 1 1 d . . .
H1 H 0.5337 0.2040 0.3417 0.023 Uiso 1 1 calc R U .
C2 C 0.63176(15) 0.1262(5) 0.48256(10) 0.0191(10) Uani 1 1 d . . .
H2 H 0.6243 0.2061 0.4885 0.023 Uiso 1 1 calc R U .
C3 C 0.63169(13) 0.3753(4) 0.44213(9) 0.0106(9) Uani 1 1 d . . .
C4 C 0.72239(16) 0.3387(5) 0.40651(11) 0.0202(10) Uani 1 1 d . . .
H4A H 0.7462 0.3830 0.4190 0.030 Uiso 1 1 calc R U .
H4B H 0.7022 0.3981 0.3953 0.030 Uiso 1 1 calc R U .
H4C H 0.7339 0.2852 0.3922 0.030 Uiso 1 1 calc R U .
C5 C 0.67726(14) 0.3444(4) 0.44824(10) 0.0131(9) Uani 1 1 d . . .
C6 C 0.62119(15) 0.1251(5) 0.35810(10) 0.0170(10) Uani 1 1 d . . .
H6 H 0.6152 0.0880 0.3761 0.020 Uiso 1 1 calc R U .
C7 C 0.56563(15) 0.6524(4) 0.44208(11) 0.0193(10) Uani 1 1 d . . .
H7A H 0.5821 0.6628 0.4255 0.029 Uiso 1 1 calc R U .
H7B H 0.5785 0.7032 0.4594 0.029 Uiso 1 1 calc R U .
H7C H 0.5356 0.6779 0.4352 0.029 Uiso 1 1 calc R U .
C8 C 0.70323(15) 0.4032(5) 0.47315(10) 0.0171(10) Uani 1 1 d . . .
H8 H 0.7330 0.3831 0.4777 0.021 Uiso 1 1 calc R U .
C9 C 0.61930(13) 0.2550(4) 0.35478(10) 0.0144(9) Uani 1 1 d . . .
C10 C 0.64254(15) 0.5213(5) 0.48427(10) 0.0177(10) Uani 1 1 d . . .
H10 H 0.6314 0.5814 0.4963 0.021 Uiso 1 1 calc R U .
C11 C 0.88373(14) 0.1966(4) 0.38716(10) 0.0134(9) Uani 1 1 d . . .
C12 C 0.78053(14) 0.3600(4) 0.30354(10) 0.0149(9) Uani 1 1 d . . .
C13 C 0.61562(15) 0.0829(4) 0.45242(11) 0.0154(10) Uani 1 1 d . . .
C14 C 0.63208(16) 0.0502(4) 0.33447(11) 0.0184(11) Uani 1 1 d . . .
H14 H 0.6337 -0.0367 0.3368 0.022 Uiso 1 1 calc R U .
C15 C 0.68634(15) 0.4905(4) 0.49141(10) 0.0165(10) Uani 1 1 d . . .
H15 H 0.7043 0.5276 0.5082 0.020 Uiso 1 1 calc R U .
C16 C 0.61379(15) 0.4662(4) 0.45963(10) 0.0135(9) Uani 1 1 d . . .
C17 C 0.53987(14) 0.3703(4) 0.36501(10) 0.0126(9) Uani 1 1 d . . .
C18 C 0.86245(17) 0.1374(5) 0.40885(10) 0.0233(11) Uani 1 1 d . . .
H18 H 0.8371 0.0905 0.4022 0.028 Uiso 1 1 calc R U .
C19 C 0.53040(14) 0.1975(4) 0.44424(10) 0.0151(9) Uani 1 1 d . . .
C20 C 0.51626(15) 0.4747(5) 0.37191(10) 0.0189(10) Uani 1 1 d . . .
H20 H 0.5307 0.5404 0.3834 0.023 Uiso 1 1 calc R U .
C21 C 0.81690(14) 0.3855(4) 0.32737(10) 0.0138(9) Uani 1 1 d . . .
C22 C 0.85300(15) 0.5135(4) 0.37485(10) 0.0168(10) Uani 1 1 d . . .
H22 H 0.8783 0.4615 0.3720 0.020 Uiso 1 1 calc R U .
C23 C 0.47359(16) 0.2842(5) 0.33567(12) 0.0250(12) Uani 1 1 d . . .
H23 H 0.4592 0.2217 0.3229 0.030 Uiso 1 1 calc R U .
C24 C 0.77363(16) 0.5360(4) 0.35029(12) 0.0206(11) Uani 1 1 d . . .
H24 H 0.7707 0.5922 0.3660 0.025 Uiso 1 1 calc R U .
C25 C 0.47072(15) 0.4815(5) 0.36155(12) 0.0232(11) Uani 1 1 d . . .
H25 H 0.4546 0.5499 0.3668 0.028 Uiso 1 1 calc R U .
C26 C 0.56675(14) 0.5127(4) 0.45193(10) 0.0138(9) Uani 1 1 d . . .
H26 H 0.5518 0.4635 0.4343 0.017 Uiso 1 1 calc R U .
C27 C 0.81799(14) 0.0875(4) 0.34221(10) 0.0125(9) Uani 1 1 d . . .
C28 C 0.81409(15) 0.4745(4) 0.35029(10) 0.0147(9) Uani 1 1 d . . .
C29 C 0.78300(15) 0.2691(4) 0.27747(10) 0.0168(10) Uani 1 1 d . . .
H29 H 0.8104 0.2207 0.2828 0.020 Uiso 1 1 calc R U .
C30 C 0.94842(14) 0.3586(4) 0.32578(10) 0.0147(9) Uani 1 1 d . . .
C31 C 0.88362(15) 0.1452(4) 0.26785(11) 0.0178(10) Uani 1 1 d . . .
H31 H 0.8779 0.1010 0.2850 0.021 Uiso 1 1 calc R U .
C32 C 0.74143(15) 0.4270(4) 0.30433(12) 0.0208(11) Uani 1 1 d . . .
H32 H 0.7172 0.4121 0.2890 0.025 Uiso 1 1 calc R U .
C33 C 0.92249(15) 0.2635(4) 0.39832(10) 0.0185(10) Uani 1 1 d . . .
H33 H 0.9382 0.3009 0.3844 0.022 Uiso 1 1 calc R U .
C34 C 0.69828(13) 0.2585(4) 0.42729(10) 0.0121(9) Uani 1 1 d . . .
H34 H 0.6747 0.2122 0.4141 0.014 Uiso 1 1 calc R U .
C35 C 1.03385(15) 0.3544(5) 0.35873(12) 0.0239(11) Uani 1 1 d . . .
H35 H 1.0625 0.3520 0.3696 0.029 Uiso 1 1 calc R U .
C36 C 0.77953(16) -0.1090(5) 0.32899(10) 0.0209(11) Uani 1 1 d . . .
H36 H 0.7789 -0.1892 0.3204 0.025 Uiso 1 1 calc R U .
C37 C 0.78116(14) 0.1311(5) 0.35443(10) 0.0172(10) Uani 1 1 d . . .
H37 H 0.7814 0.2113 0.3629 0.021 Uiso 1 1 calc R U .
C38 C 0.73060(15) 0.1618(4) 0.44509(11) 0.0201(10) Uani 1 1 d . . .
H38A H 0.7157 0.1141 0.4588 0.030 Uiso 1 1 calc R U .
H38B H 0.7552 0.2053 0.4569 0.030 Uiso 1 1 calc R U .
H38C H 0.7409 0.1061 0.4307 0.030 Uiso 1 1 calc R U .
C39 C 0.64041(15) 0.1051(5) 0.30762(10) 0.0189(10) Uani 1 1 d . . .
H39 H 0.6470 0.0551 0.2916 0.023 Uiso 1 1 calc R U .
C40 C 0.52656(15) 0.1445(5) 0.47267(11) 0.0201(10) Uani 1 1 d . . .
H40 H 0.5502 0.1004 0.4837 0.024 Uiso 1 1 calc R U .
C41 C 0.97634(15) 0.2606(5) 0.32189(11) 0.0187(10) Uani 1 1 d . . .
H41 H 0.9664 0.1955 0.3083 0.022 Uiso 1 1 calc R U .
C42 C 0.78524(16) 0.3425(5) 0.24739(11) 0.0217(11) Uani 1 1 d . . .
H42A H 0.8083 0.4042 0.2512 0.033 Uiso 1 1 calc R U .
H42B H 0.7576 0.3838 0.2405 0.033 Uiso 1 1 calc R U .
H42C H 0.7912 0.2851 0.2317 0.033 Uiso 1 1 calc R U .
C43 C 0.96376(16) 0.4566(5) 0.34622(11) 0.0207(11) Uani 1 1 d . . .
H43 H 0.9454 0.5244 0.3484 0.025 Uiso 1 1 calc R U .
C44 C 0.75250(19) 0.8053(5) 0.42164(14) 0.0330(13) Uani 1 1 d . . .
H44A H 0.7342 0.8737 0.4268 0.040 Uiso 1 1 calc R U .
H44B H 0.7456 0.7918 0.3995 0.040 Uiso 1 1 calc R U .
C45 C 0.81632(15) -0.0329(4) 0.32956(10) 0.0162(10) Uani 1 1 d . . .
H45 H 0.8403 -0.0629 0.3213 0.019 Uiso 1 1 calc R U .
C46 C 0.45182(16) 0.2217(5) 0.46844(12) 0.0240(11) Uani 1 1 d . . .
H46 H 0.4259 0.2297 0.4765 0.029 Uiso 1 1 calc R U .
C47 C 0.45007(15) 0.3864(5) 0.34357(12) 0.0249(12) Uani 1 1 d . . .
H47 H 0.4198 0.3906 0.3366 0.030 Uiso 1 1 calc R U .
C48 C 0.74365(17) -0.0651(5) 0.34128(12) 0.0233(11) Uani 1 1 d . . .
H48 H 0.7190 -0.1159 0.3411 0.028 Uiso 1 1 calc R U .
C49 C 1.00642(17) 0.4530(5) 0.36329(13) 0.0251(12) Uani 1 1 d . . .
H49 H 1.0162 0.5160 0.3775 0.030 Uiso 1 1 calc R U .
C50 C 0.48763(16) 0.1568(5) 0.48475(11) 0.0231(11) Uani 1 1 d . . .
H50 H 0.4856 0.1214 0.5038 0.028 Uiso 1 1 calc R U .
C51 C 1.01889(15) 0.2587(5) 0.33804(11) 0.0218(11) Uani 1 1 d . . .
H51 H 1.0377 0.1930 0.3350 0.026 Uiso 1 1 calc R U .
C52 C 0.65480(16) -0.1127(5) 0.46499(13) 0.0300(13) Uani 1 1 d . . .
H52 H 0.6627 -0.1923 0.4591 0.036 Uiso 1 1 calc R U .
C53 C 0.91519(17) 0.2165(5) 0.45060(11) 0.0258(12) Uani 1 1 d . . .
H53 H 0.9251 0.2248 0.4717 0.031 Uiso 1 1 calc R U .
C54 C 0.73785(15) 0.5129(5) 0.32676(13) 0.0259(12) Uani 1 1 d . . .
H54 H 0.7115 0.5563 0.3264 0.031 Uiso 1 1 calc R U .
C55 C 0.54110(15) 0.4964(5) 0.47848(11) 0.0196(10) Uani 1 1 d . . .
H55A H 0.5555 0.5424 0.4962 0.029 Uiso 1 1 calc R U .
H55B H 0.5400 0.4088 0.4836 0.029 Uiso 1 1 calc R U .
H55C H 0.5117 0.5278 0.4724 0.029 Uiso 1 1 calc R U .
C56 C 0.86547(16) 0.6500(4) 0.37084(11) 0.0221(11) Uani 1 1 d . . .
H56A H 0.8421 0.7037 0.3751 0.033 Uiso 1 1 calc R U .
H56B H 0.8701 0.6633 0.3500 0.033 Uiso 1 1 calc R U .
H56C H 0.8921 0.6692 0.3849 0.033 Uiso 1 1 calc R U .
C57 C 0.90384(16) 0.3353(4) 0.24429(11) 0.0189(10) Uani 1 1 d . . .
H57 H 0.9114 0.4201 0.2456 0.023 Uiso 1 1 calc R U .
C58 C 0.90319(18) 0.2718(5) 0.21670(11) 0.0260(12) Uani 1 1 d . . .
H58 H 0.9106 0.3139 0.1997 0.031 Uiso 1 1 calc R U .
C59 C 0.63901(17) 0.2336(5) 0.30450(11) 0.0270(12) Uani 1 1 d . . .
H59 H 0.6453 0.2704 0.2865 0.032 Uiso 1 1 calc R U .
C60 C 0.66985(18) -0.0693(5) 0.49455(15) 0.0359(15) Uani 1 1 d . . .
H60 H 0.6876 -0.1206 0.5087 0.043 Uiso 1 1 calc R U .
C61 C 0.93785(16) 0.2746(5) 0.42992(11) 0.0226(11) Uani 1 1 d . . .
H61 H 0.9632 0.3208 0.4370 0.027 Uiso 1 1 calc R U .
C62 C 0.74465(15) 0.1757(4) 0.27142(11) 0.0209(11) Uani 1 1 d . . .
H62A H 0.7176 0.2206 0.2650 0.031 Uiso 1 1 calc R U .
H62B H 0.7430 0.1297 0.2900 0.031 Uiso 1 1 calc R U .
H62C H 0.7493 0.1181 0.2554 0.031 Uiso 1 1 calc R U .
C63 C 0.62846(17) 0.3084(5) 0.32766(10) 0.0232(11) Uani 1 1 d . . .
H63 H 0.6274 0.3954 0.3252 0.028 Uiso 1 1 calc R U .
C64 C 0.62762(16) -0.0363(5) 0.44409(12) 0.0235(11) Uani 1 1 d . . .
H64 H 0.6173 -0.0657 0.4242 0.028 Uiso 1 1 calc R U .
C65 C 0.89148(18) 0.1456(5) 0.21422(12) 0.0268(12) Uani 1 1 d . . .
H65 H 0.8897 0.1038 0.1954 0.032 Uiso 1 1 calc R U .
C66 C 0.88250(17) 0.0826(5) 0.24004(12) 0.0228(11) Uani 1 1 d . . .
H66 H 0.8756 -0.0027 0.2387 0.027 Uiso 1 1 calc R U .
C67 C 0.45523(15) 0.2738(4) 0.44023(11) 0.0219(11) Uani 1 1 d . . .
H67 H 0.4316 0.3182 0.4292 0.026 Uiso 1 1 calc R U .
C68 C 0.74475(16) 0.0543(5) 0.35376(12) 0.0214(11) Uani 1 1 d . . .
H68 H 0.7206 0.0836 0.3618 0.026 Uiso 1 1 calc R U .
C69 C 0.84434(17) 0.4904(5) 0.40800(11) 0.0238(11) Uani 1 1 d . . .
H69A H 0.8359 0.4043 0.4101 0.036 Uiso 1 1 calc R U .
H69B H 0.8211 0.5447 0.4121 0.036 Uiso 1 1 calc R U .
H69C H 0.8707 0.5079 0.4225 0.036 Uiso 1 1 calc R U .
C70 C 0.49361(15) 0.2604(4) 0.42823(11) 0.0189(10) Uani 1 1 d . . .
H70 H 0.4950 0.2942 0.4089 0.023 Uiso 1 1 calc R U .
C71 C 0.89317(14) 0.2730(4) 0.27054(10) 0.0135(9) Uani 1 1 d . . .
C72 C 0.65872(17) 0.0499(5) 0.50329(13) 0.0311(14) Uani 1 1 d . . .
H72 H 0.6694 0.0789 0.5231 0.037 Uiso 1 1 calc R U .
C73 C 0.87880(18) 0.1479(5) 0.44032(11) 0.0299(12) Uani 1 1 d . . .
H73 H 0.8644 0.1069 0.4545 0.036 Uiso 1 1 calc R U .
C74 C 0.5000 0.5606(9) 0.2500 0.054(3) Uani 1 2 d S T P
H74A H 0.5254 0.6145 0.2498 0.065 Uiso 0.5 1 calc R U P
H74B H 0.4746 0.6145 0.2502 0.065 Uiso 0.5 1 calc R U P
C75 C 0.0000 0.6500(11) 0.2500 0.092(5) Uani 1 2 d S T P
H75A H -0.0250 0.7036 0.2516 0.110 Uiso 0.5 1 calc R U P
H75B H 0.0250 0.7036 0.2484 0.110 Uiso 0.5 1 calc R U P

loop_
_atom_site_aniso_label
_atom_site_aniso_U_11
_atom_site_aniso_U_22
_atom_site_aniso_U_33
_atom_site_aniso_U_23
_atom_site_aniso_U_13
_atom_site_aniso_U_12
Au1 0.01226(12) 0.01043(12) 0.01229(12) 0.00163(6) 0.00239(8) -0.00108(6)
Au2 0.01739(12) 0.01011(12) 0.01153(11) 0.00048(6) 0.00266(8) -0.00020(6)
P3 0.0133(5) 0.0103(6) 0.0099(5) 0.0008(4) 0.0039(4) 0.0003(4)
Cl1 0.0206(6) 0.0149(6) 0.0281(6) 0.0049(5) 0.0026(5) -0.0048(4)
P1 0.0117(5) 0.0097(6) 0.0099(5) 0.0009(4) 0.0016(4) 0.0000(4)
P4 0.0104(5) 0.0110(6) 0.0109(5) 0.0006(4) 0.0029(4) 0.0008(4)
P2 0.0125(5) 0.0114(6) 0.0107(5) 0.0008(4) 0.0019(4) -0.0018(4)
Cl2 0.0391(7) 0.0109(6) 0.0152(5) 0.0010(4) 0.0005(5) 0.0021(5)
Cl4 0.0285(7) 0.0255(7) 0.0423(8) 0.0106(6) 0.0018(6) -0.0001(5)
Cl3 0.0341(7) 0.0347(8) 0.0378(8) -0.0091(6) 0.0108(6) -0.0093(6)
Cl5 0.0945(15) 0.0489(11) 0.0449(10) 0.0040(8) 0.0245(9) 0.0014(10)
Cl6 0.0783(14) 0.0612(13) 0.0423(10) -0.0042(8) 0.0137(9) 0.0020(9)
N1 0.0121(18) 0.013(2) 0.0076(17) 0.0005(14) 0.0026(14) -0.0012(15)
N2 0.0101(17) 0.0119(19) 0.0100(17) 0.0021(14) 0.0043(14) 0.0013(14)
C1 0.015(2) 0.016(2) 0.025(3) 0.004(2) -0.0023(19) 0.0019(19)
C2 0.018(2) 0.025(3) 0.015(2) 0.006(2) 0.0036(18) -0.003(2)
C3 0.011(2) 0.010(2) 0.011(2) 0.0039(17) 0.0032(16) -0.0031(17)
C4 0.022(2) 0.018(3) 0.023(2) 0.000(2) 0.011(2) 0.003(2)
C5 0.016(2) 0.014(2) 0.011(2) -0.0003(17) 0.0061(17) -0.0016(18)
C6 0.020(2) 0.022(3) 0.011(2) -0.0011(19) 0.0069(18) -0.001(2)
C7 0.020(2) 0.014(2) 0.025(3) -0.0002(19) 0.006(2) 0.0034(19)
C8 0.013(2) 0.022(3) 0.015(2) 0.002(2) -0.0017(18) -0.0004(19)
C9 0.006(2) 0.020(3) 0.016(2) -0.0027(18) -0.0017(17) 0.0040(17)
C10 0.022(2) 0.018(3) 0.013(2) -0.0051(19) 0.0058(19) 0.000(2)
C11 0.017(2) 0.010(2) 0.013(2) -0.0018(17) 0.0018(17) 0.0053(18)
C12 0.015(2) 0.012(2) 0.017(2) 0.0005(18) -0.0001(18) 0.0014(18)
C13 0.015(2) 0.012(2) 0.019(2) 0.0050(18) 0.0051(19) -0.0043(18)
C14 0.021(3) 0.014(2) 0.021(3) 0.0013(18) 0.006(2) 0.0009(19)
C15 0.020(2) 0.019(3) 0.009(2) -0.0030(18) -0.0010(18) -0.0008(19)
C16 0.017(2) 0.011(2) 0.013(2) 0.0013(17) 0.0053(18) -0.0019(18)
C17 0.013(2) 0.011(2) 0.014(2) 0.0047(17) 0.0018(17) 0.0013(17)
C18 0.032(3) 0.025(3) 0.012(2) 0.002(2) 0.000(2) -0.004(2)
C19 0.019(2) 0.010(2) 0.017(2) -0.0019(18) 0.0063(18) -0.0086(18)
C20 0.020(2) 0.018(3) 0.018(2) 0.0025(19) -0.0006(19) 0.002(2)
C21 0.015(2) 0.010(2) 0.015(2) 0.0044(18) 0.0005(17) 0.0028(18)
C22 0.017(2) 0.016(2) 0.018(2) -0.0013(19) 0.0036(19) 0.0008(19)
C23 0.018(2) 0.018(3) 0.035(3) 0.002(2) -0.007(2) -0.003(2)
C24 0.023(3) 0.011(2) 0.028(3) 0.003(2) 0.006(2) 0.0010(19)
C25 0.015(2) 0.021(3) 0.035(3) 0.004(2) 0.008(2) 0.008(2)
C26 0.015(2) 0.013(2) 0.014(2) -0.0043(18) 0.0064(17) 0.0011(18)
C27 0.015(2) 0.010(2) 0.012(2) 0.0025(17) 0.0004(17) 0.0007(17)
C28 0.018(2) 0.012(2) 0.015(2) 0.0012(18) 0.0073(18) -0.0024(19)
C29 0.023(2) 0.014(2) 0.012(2) 0.0017(18) -0.0027(18) -0.0004(19)
C30 0.014(2) 0.014(2) 0.017(2) 0.0045(18) 0.0048(18) -0.0055(18)
C31 0.020(2) 0.015(2) 0.019(2) 0.0013(19) 0.0071(19) -0.0038(19)
C32 0.013(2) 0.020(3) 0.027(3) -0.002(2) -0.003(2) -0.0004(18)
C33 0.017(2) 0.023(3) 0.016(2) -0.0029(19) 0.0037(18) 0.002(2)
C34 0.009(2) 0.014(2) 0.014(2) 0.0003(17) 0.0040(16) -0.0007(17)
C35 0.012(2) 0.023(3) 0.034(3) 0.010(2) -0.001(2) -0.004(2)
C36 0.027(3) 0.013(2) 0.019(2) 0.0004(19) -0.007(2) -0.003(2)
C37 0.016(2) 0.020(3) 0.016(2) -0.0015(19) 0.0047(18) 0.0012(19)
C38 0.018(2) 0.016(3) 0.025(3) 0.004(2) 0.0005(19) 0.0017(19)
C39 0.024(3) 0.024(3) 0.009(2) -0.005(2) 0.0054(18) 0.004(2)
C40 0.021(2) 0.020(3) 0.021(2) 0.002(2) 0.0051(19) -0.003(2)
C41 0.020(2) 0.015(3) 0.022(2) -0.0026(19) 0.0080(19) -0.0012(19)
C42 0.026(3) 0.017(3) 0.021(2) 0.005(2) 0.001(2) 0.000(2)
C43 0.022(3) 0.020(3) 0.020(3) -0.0010(19) 0.002(2) 0.000(2)
C44 0.038(3) 0.026(3) 0.034(3) 0.007(2) 0.003(2) -0.005(2)
C45 0.017(2) 0.020(2) 0.012(2) 0.0017(19) 0.0029(18) 0.0014(19)
C46 0.018(2) 0.026(3) 0.031(3) -0.015(2) 0.013(2) -0.007(2)
C47 0.011(2) 0.026(3) 0.034(3) 0.005(2) -0.005(2) 0.000(2)
C48 0.019(2) 0.028(3) 0.024(3) 0.004(2) 0.005(2) -0.009(2)
C49 0.021(3) 0.021(3) 0.032(3) 0.001(2) 0.001(2) -0.008(2)
C50 0.029(3) 0.021(3) 0.022(3) -0.002(2) 0.015(2) -0.005(2)
C51 0.016(2) 0.025(3) 0.025(3) 0.007(2) 0.006(2) 0.002(2)
C52 0.020(3) 0.019(3) 0.050(3) 0.015(3) 0.005(2) 0.001(2)
C53 0.030(3) 0.031(3) 0.013(2) -0.002(2) -0.005(2) 0.004(2)
C54 0.012(2) 0.020(3) 0.045(3) -0.008(2) 0.000(2) 0.008(2)
C55 0.021(2) 0.017(3) 0.022(2) -0.001(2) 0.009(2) 0.000(2)
C56 0.026(3) 0.019(3) 0.021(2) -0.004(2) 0.004(2) 0.001(2)
C57 0.028(3) 0.011(2) 0.018(2) -0.0007(18) 0.007(2) 0.000(2)
C58 0.042(3) 0.017(3) 0.023(3) 0.001(2) 0.016(2) 0.002(2)
C59 0.038(3) 0.028(3) 0.017(2) 0.000(2) 0.011(2) 0.003(2)
C60 0.025(3) 0.030(3) 0.048(4) 0.028(3) -0.004(3) 0.000(2)
C61 0.020(2) 0.024(3) 0.021(2) -0.005(2) -0.004(2) 0.003(2)
C62 0.016(2) 0.018(3) 0.027(3) 0.001(2) -0.002(2) -0.0011(19)
C63 0.043(3) 0.012(2) 0.015(2) 0.0019(19) 0.009(2) 0.003(2)
C64 0.023(3) 0.020(3) 0.028(3) 0.006(2) 0.007(2) -0.002(2)
C65 0.038(3) 0.022(3) 0.019(3) -0.008(2) 0.003(2) -0.001(2)
C66 0.031(3) 0.018(3) 0.019(3) -0.005(2) 0.004(2) -0.004(2)
C67 0.018(2) 0.017(3) 0.030(3) -0.006(2) 0.003(2) -0.0020(19)
C68 0.016(2) 0.027(3) 0.022(3) -0.001(2) 0.006(2) -0.0039(19)
C69 0.032(3) 0.021(3) 0.020(2) -0.006(2) 0.008(2) 0.004(2)
C70 0.021(2) 0.020(3) 0.017(2) 0.0020(19) 0.0069(18) -0.003(2)
C71 0.017(2) 0.008(2) 0.015(2) 0.0000(17) 0.0018(17) 0.0008(17)
C72 0.021(3) 0.047(4) 0.023(3) 0.013(2) -0.003(2) -0.005(2)
C73 0.040(3) 0.036(3) 0.017(2) 0.005(2) 0.012(2) -0.003(3)
C74 0.061(7) 0.051(7) 0.049(6) 0.000 0.001(5) 0.000
C75 0.180(15) 0.053(8) 0.054(7) 0.000 0.057(8) 0.000

loop_
_atom_type_symbol
_atom_type_description
_atom_type_scat_dispersion_real
_atom_type_scat_dispersion_imag
_atom_type_scat_source
C C 0.0033 0.0016 'International Tables Vol C Tables 4.2.6.8 and 6.1.1.4'
H H 0.0000 0.0000 'International Tables Vol C Tables 4.2.6.8 and 6.1.1.4'
Au Au -2.0133 8.8022 'International Tables Vol C Tables 4.2.6.8 and 6.1.1.4'
Cl Cl 0.1484 0.1585 'International Tables Vol C Tables 4.2.6.8 and 6.1.1.4'
N N 0.0061 0.0033 'International Tables Vol C Tables 4.2.6.8 and 6.1.1.4'
P P 0.1023 0.0942 'International Tables Vol C Tables 4.2.6.8 and 6.1.1.4'

loop_
_geom_angle_atom_site_label_1
_geom_angle_atom_site_label_2
_geom_angle_atom_site_label_3
_geom_angle
_geom_angle_site_symmetry_1
_geom_angle_site_symmetry_3
P1 Au1 Cl1 175.57(4) . .
P3 Au2 Cl2 176.26(4) . .
N2 P3 C71 112.98(19) . .
N2 P3 C30 107.34(19) . .
C71 P3 C30 104.0(2) . .
N2 P3 Au2 110.83(13) . .
C71 P3 Au2 111.28(14) . .
C30 P3 Au2 110.17(15) . .
N1 P1 C17 107.51(19) . .
N1 P1 C9 113.24(19) . .
C17 P1 C9 102.30(19) . .
N1 P1 Au1 111.75(13) . .
C17 P1 Au1 109.51(15) . .
C9 P1 Au1 111.97(15) . .
N2 P4 C27 105.68(18) . .
N2 P4 C11 107.59(19) . .
C27 P4 C11 101.3(2) . .
N1 P2 C13 104.20(18) . .
N1 P2 C19 109.59(19) . .
C13 P2 C19 102.7(2) . .
C3 N1 P1 118.0(3) . .
C3 N1 P2 123.7(3) . .
P1 N1 P2 118.1(2) . .
C21 N2 P3 117.4(3) . .
C21 N2 P4 124.6(3) . .
P3 N2 P4 117.3(2) . .
C23 C1 C17 119.6(5) . .
C23 C1 H1 120.2 . .
C17 C1 H1 120.2 . .
C72 C2 C13 120.2(5) . .
C72 C2 H2 119.9 . .
C13 C2 H2 119.9 . .
C16 C3 C5 121.5(4) . .
C16 C3 N1 119.7(4) . .
C5 C3 N1 118.8(4) . .
C34 C4 H4A 109.5 . .
C34 C4 H4B 109.5 . .
H4A C4 H4B 109.5 . .
C34 C4 H4C 109.5 . .
H4A C4 H4C 109.5 . .
H4B C4 H4C 109.5 . .
C8 C5 C3 117.5(4) . .
C8 C5 C34 120.0(4) . .
C3 C5 C34 122.3(4) . .
C9 C6 C14 120.1(4) . .
C9 C6 H6 120.0 . .
C14 C6 H6 120.0 . .
C26 C7 H7A 109.5 . .
C26 C7 H7B 109.5 . .
H7A C7 H7B 109.5 . .
C26 C7 H7C 109.5 . .
H7A C7 H7C 109.5 . .
H7B C7 H7C 109.5 . .
C15 C8 C5 122.3(4) . .
C15 C8 H8 118.8 . .
C5 C8 H8 118.8 . .
C6 C9 C63 119.0(4) . .
C6 C9 P1 125.1(4) . .
C63 C9 P1 115.3(3) . .
C15 C10 C16 122.9(4) . .
C15 C10 H10 118.5 . .
C16 C10 H10 118.5 . .
C18 C11 C33 117.4(4) . .
C18 C11 P4 124.1(3) . .
C33 C11 P4 117.5(3) . .
C32 C12 C21 117.2(4) . .
C32 C12 C29 119.8(4) . .
C21 C12 C29 123.0(4) . .
C64 C13 C2 118.6(4) . .
C64 C13 P2 115.8(3) . .
C2 C13 P2 125.5(4) . .
C39 C14 C6 119.9(4) . .
C39 C14 H14 120.0 . .
C6 C14 H14 120.0 . .
C10 C15 C8 118.6(4) . .
C10 C15 H15 120.7 . .
C8 C15 H15 120.7 . .
C10 C16 C3 117.0(4) . .
C10 C16 C26 119.4(4) . .
C3 C16 C26 123.5(4) . .
C20 C17 C1 119.5(4) . .
C20 C17 P1 117.8(3) . .
C1 C17 P1 122.7(3) . .
C73 C18 C11 120.6(5) . .
C73 C18 H18 119.7 . .
C11 C18 H18 119.7 . .
C40 C19 C70 117.3(4) . .
C40 C19 P2 124.1(4) . .
C70 C19 P2 117.6(3) . .
C17 C20 C25 120.2(4) . .
C17 C20 H20 119.9 . .
C25 C20 H20 119.9 . .
C28 C21 C12 121.5(4) . .
C28 C21 N2 120.0(4) . .
C12 C21 N2 118.5(4) . .
C56 C22 C28 111.2(4) . .
C56 C22 C69 110.4(4) . .
C28 C22 C69 112.5(4) . .
C56 C22 H22 107.5 . .
C28 C22 H22 107.5 . .
C69 C22 H22 107.5 . .
C1 C23 C47 120.5(5) . .
C1 C23 H23 119.8 . .
C47 C23 H23 119.8 . .
C54 C24 C28 120.3(5) . .
C54 C24 H24 119.8 . .
C28 C24 H24 119.8 . .
C47 C25 C20 119.3(5) . .
C47 C25 H25 120.3 . .
C20 C25 H25 120.3 . .
C16 C26 C55 113.1(4) . .
C16 C26 C7 110.5(4) . .
C55 C26 C7 109.4(4) . .
C16 C26 H26 107.8 . .
C55 C26 H26 107.8 . .
C7 C26 H26 107.8 . .
C45 C27 C37 118.4(4) . .
C45 C27 P4 116.3(3) . .
C37 C27 P4 125.0(3) . .
C21 C28 C24 118.6(4) . .
C21 C28 C22 123.8(4) . .
C24 C28 C22 117.5(4) . .
C12 C29 C62 114.2(4) . .
C12 C29 C42 109.9(4) . .
C62 C29 C42 108.9(4) . .
C12 C29 H29 107.9 . .
C62 C29 H29 107.9 . .
C42 C29 H29 107.9 . .
C41 C30 C43 119.4(4) . .
C41 C30 P3 122.9(3) . .
C43 C30 P3 117.6(4) . .
C66 C31 C71 121.1(4) . .
C66 C31 H31 119.4 . .
C71 C31 H31 119.4 . .
C54 C32 C12 122.2(4) . .
C54 C32 H32 118.9 . .
C12 C32 H32 118.9 . .
C61 C33 C11 121.0(5) . .
C61 C33 H33 119.5 . .
C11 C33 H33 119.5 . .
C5 C34 C4 109.1(4) . .
C5 C34 C38 113.4(4) . .
C4 C34 C38 109.6(4) . .
C5 C34 H34 108.2 . .
C4 C34 H34 108.2 . .
C38 C34 H34 108.2 . .
C49 C35 C51 120.5(4) . .
C49 C35 H35 119.8 . .
C51 C35 H35 119.8 . .
C45 C36 C48 119.8(5) . .
C45 C36 H36 120.1 . .
C48 C36 H36 120.1 . .
C68 C37 C27 119.9(4) . .
C68 C37 H37 120.0 . .
C27 C37 H37 120.0 . .
C34 C38 H38A 109.5 . .
C34 C38 H38B 109.5 . .
H38A C38 H38B 109.5 . .
C34 C38 H38C 109.5 . .
H38A C38 H38C 109.5 . .
H38B C38 H38C 109.5 . .
C59 C39 C14 120.0(4) . .
C59 C39 H39 120.0 . .
C14 C39 H39 120.0 . .
C19 C40 C50 120.8(4) . .
C19 C40 H40 119.6 . .
C50 C40 H40 119.6 . .
C30 C41 C51 120.3(4) . .
C30 C41 H41 119.8 . .
C51 C41 H41 119.8 . .
C29 C42 H42A 109.5 . .
C29 C42 H42B 109.5 . .
H42A C42 H42B 109.5 . .
C29 C42 H42C 109.5 . .
H42A C42 H42C 109.5 . .
H42B C42 H42C 109.5 . .
C49 C43 C30 120.4(5) . .
C49 C43 H43 119.8 . .
C30 C43 H43 119.8 . .
Cl4 C44 Cl3 112.1(3) . .
Cl4 C44 H44A 109.2 . .
Cl3 C44 H44A 109.2 . .
Cl4 C44 H44B 109.2 . .
Cl3 C44 H44B 109.2 . .
H44A C44 H44B 107.9 . .
C36 C45 C27 121.2(5) . .
C36 C45 H45 119.4 . .
C27 C45 H45 119.4 . .
C67 C46 C50 119.2(5) . .
C67 C46 H46 120.4 . .
C50 C46 H46 120.4 . .
C25 C47 C23 120.9(4) . .
C25 C47 H47 119.6 . .
C23 C47 H47 119.6 . .
C68 C48 C36 119.7(5) . .
C68 C48 H48 120.2 . .
C36 C48 H48 120.2 . .
C35 C49 C43 119.0(5) . .
C35 C49 H49 120.5 . .
C43 C49 H49 120.5 . .
C46 C50 C40 120.5(5) . .
C46 C50 H50 119.8 . .
C40 C50 H50 119.8 . .
C41 C51 C35 120.4(5) . .
C41 C51 H51 119.8 . .
C35 C51 H51 119.8 . .
C60 C52 C64 119.5(5) . .
C60 C52 H52 120.3 . .
C64 C52 H52 120.3 . .
C73 C53 C61 120.4(4) . .
C73 C53 H53 119.8 . .
C61 C53 H53 119.8 . .
C32 C54 C24 120.1(5) . .
C32 C54 H54 119.9 . .
C24 C54 H54 119.9 . .
C26 C55 H55A 109.5 . .
C26 C55 H55B 109.5 . .
H55A C55 H55B 109.5 . .
C26 C55 H55C 109.5 . .
H55A C55 H55C 109.5 . .
H55B C55 H55C 109.5 . .
C22 C56 H56A 109.5 . .
C22 C56 H56B 109.5 . .
H56A C56 H56B 109.5 . .
C22 C56 H56C 109.5 . .
H56A C56 H56C 109.5 . .
H56B C56 H56C 109.5 . .
C58 C57 C71 120.9(4) . .
C58 C57 H57 119.6 . .
C71 C57 H57 119.6 . .
C57 C58 C65 120.3(5) . .
C57 C58 H58 119.8 . .
C65 C58 H58 119.8 . .
C63 C59 C39 120.7(5) . .
C63 C59 H59 119.7 . .
C39 C59 H59 119.7 . .
C52 C60 C72 120.5(5) . .
C52 C60 H60 119.8 . .
C72 C60 H60 119.8 . .
C53 C61 C33 119.5(4) . .
C53 C61 H61 120.2 . .
C33 C61 H61 120.2 . .
C29 C62 H62A 109.5 . .
C29 C62 H62B 109.5 . .
H62A C62 H62B 109.5 . .
C29 C62 H62C 109.5 . .
H62A C62 H62C 109.5 . .
H62B C62 H62C 109.5 . .
C59 C63 C9 120.4(5) . .
C59 C63 H63 119.8 . .
C9 C63 H63 119.8 . .
C13 C64 C52 121.1(5) . .
C13 C64 H64 119.5 . .
C52 C64 H64 119.5 . .
C66 C65 C58 119.2(5) . .
C66 C65 H65 120.4 . .
C58 C65 H65 120.4 . .
C65 C66 C31 120.7(5) . .
C65 C66 H66 119.6 . .
C31 C66 H66 119.6 . .
C46 C67 C70 120.2(4) . .
C46 C67 H67 119.9 . .
C70 C67 H67 119.9 . .
C37 C68 C48 121.1(5) . .
C37 C68 H68 119.5 . .
C48 C68 H68 119.5 . .
C22 C69 H69A 109.5 . .
C22 C69 H69B 109.5 . .
H69A C69 H69B 109.5 . .
C22 C69 H69C 109.5 . .
H69A C69 H69C 109.5 . .
H69B C69 H69C 109.5 . .
C67 C70 C19 122.0(4) . .
C67 C70 H70 119.0 . .
C19 C70 H70 119.0 . .
C31 C71 C57 117.6(4) . .
C31 C71 P3 126.8(4) . .
C57 C71 P3 115.6(3) . .
C60 C72 C2 120.2(5) . .
C60 C72 H72 119.9 . .
C2 C72 H72 119.9 . .
C53 C73 C18 121.0(5) . .
C53 C73 H73 119.5 . .
C18 C73 H73 119.5 . .
Cl5 C74 Cl5 113.6(5) . 2_655
Cl5 C74 H74A 108.9 . .
Cl5 C74 H74A 108.9 2_655 .
Cl5 C74 H74B 108.9 . .
Cl5 C74 H74B 108.9 2_655 .
H74A C74 H74B 107.7 . .
Cl6 C75 Cl6 110.1(7) 2 .
Cl6 C75 H75A 109.6 2 .
Cl6 C75 H75A 109.6 . .
Cl6 C75 H75B 109.6 2 .
Cl6 C75 H75B 109.6 . .
H75A C75 H75B 108.1 . .

loop_
_geom_bond_atom_site_label_1
_geom_bond_atom_site_label_2
_geom_bond_distance
_geom_bond_site_symmetry_2
Au1 P1 2.2313(12) .
Au1 Cl1 2.2880(12) .
Au2 P3 2.2310(11) .
Au2 Cl2 2.2852(11) .
P3 N2 1.695(4) .
P3 C71 1.810(4) .
P3 C30 1.824(4) .
P1 N1 1.696(4) .
P1 C17 1.816(4) .
P1 C9 1.828(5) .
P4 N2 1.761(4) .
P4 C27 1.815(5) .
P4 C11 1.837(4) .
P2 N1 1.756(4) .
P2 C13 1.827(5) .
P2 C19 1.835(5) .
Cl4 C44 1.761(6) .
Cl3 C44 1.762(6) .
Cl5 C74 1.739(6) .
Cl6 C75 1.766(7) .
N1 C3 1.457(5) .
N2 C21 1.457(5) .
C1 C23 1.377(6) .
C1 C17 1.402(6) .
C1 H1 0.9300 .
C2 C72 1.384(7) .
C2 C13 1.409(6) .
C2 H2 0.9300 .
C3 C16 1.404(6) .
C3 C5 1.421(6) .
C4 C34 1.529(6) .
C4 H4A 0.9600 .
C4 H4B 0.9600 .
C4 H4C 0.9600 .
C5 C8 1.388(6) .
C5 C34 1.517(6) .
C6 C9 1.388(6) .
C6 C14 1.393(7) .
C6 H6 0.9300 .
C7 C26 1.545(6) .
C7 H7A 0.9600 .
C7 H7B 0.9600 .
C7 H7C 0.9600 .
C8 C15 1.384(7) .
C8 H8 0.9300 .
C9 C63 1.390(7) .
C10 C15 1.371(6) .
C10 C16 1.404(6) .
C10 H10 0.9300 .
C11 C18 1.394(7) .
C11 C33 1.403(6) .
C12 C32 1.404(6) .
C12 C21 1.422(6) .
C12 C29 1.509(6) .
C13 C64 1.386(7) .
C14 C39 1.378(7) .
C14 H14 0.9300 .
C15 H15 0.9300 .
C16 C26 1.513(6) .
C17 C20 1.388(6) .
C18 C73 1.392(6) .
C18 H18 0.9300 .
C19 C40 1.392(6) .
C19 C70 1.397(6) .
C20 C25 1.400(6) .
C20 H20 0.9300 .
C21 C28 1.394(6) .
C22 C56 1.518(7) .
C22 C28 1.526(6) .
C22 C69 1.543(6) .
C22 H22 0.9800 .
C23 C47 1.382(7) .
C23 H23 0.9300 .
C24 C54 1.398(7) .
C24 C28 1.406(7) .
C24 H24 0.9300 .
C25 C47 1.371(7) .
C25 H25 0.9300 .
C26 C55 1.525(6) .
C26 H26 0.9800 .
C27 C45 1.393(6) .
C27 C37 1.412(6) .
C29 C62 1.531(6) .
C29 C42 1.545(6) .
C29 H29 0.9800 .
C30 C41 1.379(7) .
C30 C43 1.403(6) .
C31 C66 1.385(7) .
C31 C71 1.390(6) .
C31 H31 0.9300 .
C32 C54 1.361(7) .
C32 H32 0.9300 .
C33 C61 1.392(6) .
C33 H33 0.9300 .
C34 C38 1.546(6) .
C34 H34 0.9800 .
C35 C49 1.381(7) .
C35 C51 1.388(7) .
C35 H35 0.9300 .
C36 C45 1.389(7) .
C36 C48 1.389(8) .
C36 H36 0.9300 .
C37 C68 1.383(7) .
C37 H37 0.9300 .
C38 H38A 0.9600 .
C38 H38B 0.9600 .
C38 H38C 0.9600 .
C39 C59 1.372(7) .
C39 H39 0.9300 .
C40 C50 1.397(7) .
C40 H40 0.9300 .
C41 C51 1.379(6) .
C41 H41 0.9300 .
C42 H42A 0.9600 .
C42 H42B 0.9600 .
C42 H42C 0.9600 .
C43 C49 1.397(7) .
C43 H43 0.9300 .
C44 H44A 0.9700 .
C44 H44B 0.9700 .
C45 H45 0.9300 .
C46 C67 1.377(7) .
C46 C50 1.391(7) .
C46 H46 0.9300 .
C47 H47 0.9300 .
C48 C68 1.381(7) .
C48 H48 0.9300 .
C49 H49 0.9300 .
C50 H50 0.9300 .
C51 H51 0.9300 .
C52 C60 1.381(8) .
C52 C64 1.393(7) .
C52 H52 0.9300 .
C53 C73 1.349(7) .
C53 C61 1.381(7) .
C53 H53 0.9300 .
C54 H54 0.9300 .
C55 H55A 0.9600 .
C55 H55B 0.9600 .
C55 H55C 0.9600 .
C56 H56A 0.9600 .
C56 H56B 0.9600 .
C56 H56C 0.9600 .
C57 C58 1.384(7) .
C57 C71 1.415(6) .
C57 H57 0.9300 .
C58 C65 1.389(7) .
C58 H58 0.9300 .
C59 C63 1.372(7) .
C59 H59 0.9300 .
C60 C72 1.383(8) .
C60 H60 0.9300 .
C61 H61 0.9300 .
C62 H62A 0.9600 .
C62 H62B 0.9600 .
C62 H62C 0.9600 .
C63 H63 0.9300 .
C64 H64 0.9300 .
C65 C66 1.384(7) .
C65 H65 0.9300 .
C66 H66 0.9300 .
C67 C70 1.380(7) .
C67 H67 0.9300 .
C68 H68 0.9300 .
C69 H69A 0.9600 .
C69 H69B 0.9600 .
C69 H69C 0.9600 .
C70 H70 0.9300 .
C72 H72 0.9300 .
C73 H73 0.9300 .
C74 Cl5 1.739(6) 2_655
C74 H74A 0.9700 .
C74 H74B 0.9700 .
C75 Cl6 1.766(7) 2
C75 H75A 0.9700 .
C75 H75B 0.9700 .
